data_4308697
loop_
_publ_author_name
'Timothy J. Boyle'
'Scott D. Bunge'
'Paul G. Clem'
'Jacob Richardson'
'Jeffrey T. Dawley'
'Leigh Anna M. Ottley'
'Mark A. Rodriguez'
'Bruce A. Tuttle'
'Gabriel R. Avilucea'
'Ralph G. Tissot'

_publ_section_title
;
Synthesis and Characterization of a Family of Structurally Characterized
Dysprosium Alkoxides for Improved Fatigue-Resistance Characteristics of
PDyZT Thin Films
;
_journal_name_full 'Inorganic Chemistry'
_journal_page_first 1588
_journal_page_last 1600
_journal_paper_doi 10.1021/ic048550b
_journal_volume 44
_journal_year 2005
_chemical_formula_sum 'C56 H71 Dy N4 O3'
_chemical_formula_weight 1010.67
_chemical_name_common '(14) [Dy(DIP)3(py)3]*(py)'
_chemical_name_systematic
; 
 ? 
;
_space_group_IT_number 9
_symmetry_cell_setting monoclinic
_symmetry_space_group_name_Hall 'C -2yc'
_symmetry_space_group_name_H-M 'C 1 c 1'
_atom_sites_solution_hydrogens geom
_atom_sites_solution_primary direct
_atom_sites_solution_secondary difmap
_audit_creation_method SHELXL-97
_cell_angle_alpha 90.00
_cell_angle_beta 96.811(2)
_cell_angle_gamma 90.00
_cell_formula_units_Z 4
_cell_length_a 18.503(3)
_cell_length_b 18.032(2)
_cell_length_c 15.808(2)
_cell_measurement_temperature 168(2)
_cell_volume 5237.1(12)
_computing_cell_refinement 'Bruker SMART'
_computing_data_collection 'Bruker SMART'
_computing_data_reduction 'Bruker SAINT'
_computing_molecular_graphics 'Bruker SHELXTL'
_computing_publication_material 'Bruker SHELXTL'
_computing_structure_refinement 'SHELXL-97 (Sheldrick, 1997)'
_computing_structure_solution 'SHELXS-97 (Sheldrick, 1990)'
_diffrn_ambient_temperature 168(2)
_diffrn_measured_fraction_theta_full 0.923
_diffrn_measured_fraction_theta_max 0.923
_diffrn_measurement_device_type 'CCD area detector'
_diffrn_measurement_method 'phi and omega scans'
_diffrn_radiation_monochromator graphite
_diffrn_radiation_source 'fine-focus sealed tube'
_diffrn_radiation_type MoK\a
_diffrn_radiation_wavelength 0.71073
_diffrn_reflns_av_R_equivalents 0.0494
_diffrn_reflns_av_sigmaI/netI 0.0945
_diffrn_reflns_limit_h_max 23
_diffrn_reflns_limit_h_min -24
_diffrn_reflns_limit_k_max 23
_diffrn_reflns_limit_k_min -23
_diffrn_reflns_limit_l_max 21
_diffrn_reflns_limit_l_min -20
_diffrn_reflns_number 21708
_diffrn_reflns_theta_full 28.26
_diffrn_reflns_theta_max 28.26
_diffrn_reflns_theta_min 1.58
_exptl_absorpt_coefficient_mu 1.471
_exptl_absorpt_correction_type none
_exptl_crystal_colour colorless
_exptl_crystal_density_diffrn 1.282
_exptl_crystal_density_meas 0
_exptl_crystal_density_method 'not measured'
_exptl_crystal_description irregular
_exptl_crystal_F_000 2100
_exptl_crystal_size_max 0.293
_exptl_crystal_size_mid 0.100
_exptl_crystal_size_min 0.050
_refine_diff_density_max 1.652
_refine_diff_density_min -1.714
_refine_diff_density_rms 0.106
_refine_ls_abs_structure_details 'Flack H D (1983), Acta Cryst. A39, 876-881'
_refine_ls_abs_structure_Flack 10(10)
_refine_ls_extinction_method none
_refine_ls_goodness_of_fit_ref 0.987
_refine_ls_hydrogen_treatment mixed
_refine_ls_matrix_type full
_refine_ls_number_parameters 535
_refine_ls_number_reflns 11382
_refine_ls_number_restraints 2
_refine_ls_restrained_S_all 0.987
_refine_ls_R_factor_all 0.0601
_refine_ls_R_factor_gt 0.0493
_refine_ls_shift/su_max 0.002
_refine_ls_shift/su_mean 0.000
_refine_ls_structure_factor_coef Fsqd
_refine_ls_weighting_details 'calc w=1/[\s^2^(Fo^2^)+(0.0415P)^2^+0.0000P] where P=(Fo^2^+2Fc^2^)/3'
_refine_ls_weighting_scheme calc
_refine_ls_wR_factor_gt 0.0998
_refine_ls_wR_factor_ref 0.1035
_reflns_number_gt 9723
_reflns_number_total 11382
_reflns_threshold_expression >2sigma(I)
_cod_data_source_file ic048550bsi20041015_025718_10.cif
_cod_data_source_block tjb201p
_cod_depositor_comments
;
The following automatic conversions were performed:
'_symmetry_cell_setting' value 'Monoclinic' changed to 'monoclinic'
according to '/home/saulius/struct/CIF-dictionaries/cif_core.dic'
dictionary named 'cif_core.dic' version 2.4.1 from 2010-06-29.

Automatic conversion script
Id: cif_fix_enum 1527 2010-12-29 10:47:43Z saulius 
;
_cod_original_cell_volume 5237.3(12)
_cod_database_code 4308697

loop_
_symmetry_equiv_pos_as_xyz
'x, y, z'
'x, -y, z+1/2'
'x+1/2, y+1/2, z'
'x+1/2, -y+1/2, z+1/2'

loop_
_atom_site_label
_atom_site_type_symbol
_atom_site_fract_x
_atom_site_fract_y
_atom_site_fract_z
_atom_site_U_iso_or_equiv
_atom_site_adp_type
_atom_site_occupancy
_atom_site_symmetry_multiplicity
_atom_site_calc_flag
_atom_site_refinement_flags
_atom_site_disorder_assembly
_atom_site_disorder_group
Dy1 Dy 1.00108(2) 0.314186(12) 0.24776(2) 0.01745(7) Uani 1 1 d . . .
N1 N 1.0454(3) 0.4511(3) 0.2361(3) 0.0270(12) Uani 1 1 d . . .
N2 N 0.9239(3) 0.3460(3) 0.1053(3) 0.0238(12) Uani 1 1 d . . .
N3 N 1.0976(3) 0.2945(3) 0.1455(4) 0.0310(13) Uani 1 1 d . . .
O1 O 1.0880(2) 0.2911(2) 0.3444(3) 0.0254(10) Uani 1 1 d . . .
O2 O 0.9238(2) 0.3661(2) 0.3167(3) 0.0253(10) Uani 1 1 d . . .
O3 O 0.9579(2) 0.2060(2) 0.2276(3) 0.0247(10) Uani 1 1 d . . .
C1 C 1.1235(5) 0.2843(6) 0.4214(6) 0.019(2) Uani 1 1 d . . .
C2 C 1.1110(3) 0.2219(3) 0.4732(4) 0.0254(14) Uani 1 1 d . . .
C3 C 1.1423(4) 0.2194(4) 0.5554(5) 0.0373(17) Uani 1 1 d . . .
H3 H 1.1317 0.1786 0.5899 0.045 Uiso 1 1 calc R . .
C4 C 1.1896(4) 0.2744(4) 0.5912(5) 0.0382(18) Uani 1 1 d . . .
H4 H 1.2110 0.2714 0.6488 0.046 Uiso 1 1 calc R . .
C5 C 1.2045(4) 0.3337(4) 0.5397(5) 0.0357(18) Uani 1 1 d . . .
H5 H 1.2378 0.3708 0.5622 0.043 Uiso 1 1 calc R . .
C6 C 1.1721(4) 0.3400(4) 0.4566(5) 0.0255(15) Uani 1 1 d . . .
C7 C 1.0658(4) 0.1586(4) 0.4331(5) 0.0413(19) Uani 1 1 d . . .
H7 H 1.0234 0.1807 0.3965 0.050 Uiso 1 1 calc R . .
C8 C 1.1094(6) 0.1144(5) 0.3754(7) 0.065(3) Uani 1 1 d . . .
H8A H 1.1532 0.0946 0.4088 0.098 Uiso 1 1 calc R . .
H8B H 1.1235 0.1466 0.3302 0.098 Uiso 1 1 calc R . .
H8C H 1.0797 0.0733 0.3500 0.098 Uiso 1 1 calc R . .
C9 C 1.0356(8) 0.1074(7) 0.4961(9) 0.071(4) Uani 1 1 d . . .
H9A H 1.0758 0.0822 0.5306 0.107 Uiso 1 1 calc R . .
H9B H 1.0038 0.0704 0.4652 0.107 Uiso 1 1 calc R . .
H9C H 1.0075 0.1363 0.5334 0.107 Uiso 1 1 calc R . .
C10 C 1.1908(4) 0.4041(4) 0.4035(5) 0.0343(17) Uani 1 1 d . . .
H10 H 1.1573 0.4023 0.3490 0.041 Uiso 1 1 calc R . .
C11 C 1.2676(5) 0.3970(5) 0.3812(7) 0.069(3) Uani 1 1 d . . .
H11A H 1.3021 0.4038 0.4326 0.103 Uiso 1 1 calc R . .
H11B H 1.2762 0.4348 0.3390 0.103 Uiso 1 1 calc R . .
H11C H 1.2743 0.3476 0.3573 0.103 Uiso 1 1 calc R . .
C12 C 1.1796(5) 0.4787(4) 0.4452(6) 0.056(2) Uani 1 1 d . . .
H12A H 1.1291 0.4826 0.4578 0.084 Uiso 1 1 calc R . .
H12B H 1.1898 0.5187 0.4063 0.084 Uiso 1 1 calc R . .
H12C H 1.2126 0.4828 0.4982 0.084 Uiso 1 1 calc R . .
C13 C 0.8698(3) 0.3875(3) 0.3611(4) 0.0208(13) Uani 1 1 d . . .
C14 C 0.8713(4) 0.3666(3) 0.4475(4) 0.0249(14) Uani 1 1 d . . .
C15 C 0.8121(4) 0.3860(4) 0.4896(4) 0.0311(16) Uani 1 1 d . . .
H15 H 0.8120 0.3713 0.5473 0.037 Uiso 1 1 calc R . .
C16 C 0.7538(4) 0.4257(4) 0.4512(4) 0.0385(18) Uani 1 1 d . . .
H16 H 0.7133 0.4364 0.4808 0.046 Uiso 1 1 calc R . .
C17 C 0.7556(4) 0.4497(4) 0.3679(4) 0.0325(16) Uani 1 1 d . . .
H17 H 0.7167 0.4792 0.3415 0.039 Uiso 1 1 calc R . .
C18 C 0.8126(3) 0.4316(4) 0.3225(4) 0.0265(15) Uani 1 1 d . . .
C19 C 0.9377(4) 0.3294(4) 0.4914(4) 0.0307(16) Uani 1 1 d . . .
H19 H 0.9557 0.2943 0.4497 0.037 Uiso 1 1 calc R . .
C20 C 0.9973(4) 0.3853(4) 0.5156(5) 0.0379(18) Uani 1 1 d . . .
H20A H 1.0099 0.4101 0.4642 0.057 Uiso 1 1 calc R . .
H20B H 1.0403 0.3598 0.5440 0.057 Uiso 1 1 calc R . .
H20C H 0.9804 0.4222 0.5543 0.057 Uiso 1 1 calc R . .
C21 C 0.9244(5) 0.2845(5) 0.5703(5) 0.052(2) Uani 1 1 d . . .
H21A H 0.9693 0.2590 0.5929 0.077 Uiso 1 1 calc R . .
H21B H 0.8860 0.2478 0.5547 0.077 Uiso 1 1 calc R . .
H21C H 0.9092 0.3179 0.6138 0.077 Uiso 1 1 calc R . .
C22 C 0.8122(4) 0.4587(4) 0.2312(4) 0.0329(16) Uani 1 1 d . . .
H22 H 0.8594 0.4428 0.2120 0.039 Uiso 1 1 calc R . .
C23 C 0.7520(4) 0.4230(5) 0.1708(5) 0.050(2) Uani 1 1 d . . .
H23A H 0.7515 0.3694 0.1812 0.075 Uiso 1 1 calc R . .
H23B H 0.7607 0.4323 0.1118 0.075 Uiso 1 1 calc R . .
H23C H 0.7049 0.4443 0.1806 0.075 Uiso 1 1 calc R . .
C24 C 0.8097(6) 0.5433(5) 0.2252(5) 0.060(3) Uani 1 1 d . . .
H24A H 0.7632 0.5612 0.2413 0.089 Uiso 1 1 calc R . .
H24B H 0.8144 0.5586 0.1666 0.089 Uiso 1 1 calc R . .
H24C H 0.8497 0.5644 0.2638 0.089 Uiso 1 1 calc R . .
C25 C 0.9200(4) 0.1447(3) 0.2057(4) 0.0255(14) Uani 1 1 d . . .
C26 C 0.9336(4) 0.1042(4) 0.1323(5) 0.0278(17) Uani 1 1 d . . .
C27 C 0.8901(4) 0.0419(4) 0.1096(5) 0.0365(18) Uani 1 1 d . . .
H27 H 0.8985 0.0145 0.0603 0.044 Uiso 1 1 calc R . .
C28 C 0.8370(4) 0.0196(4) 0.1550(5) 0.0370(18) Uani 1 1 d . . .
H28 H 0.8077 -0.0221 0.1372 0.044 Uiso 1 1 calc R . .
C29 C 0.8255(4) 0.0584(4) 0.2287(5) 0.0382(17) Uani 1 1 d . . .
H29 H 0.7889 0.0416 0.2615 0.046 Uiso 1 1 calc R . .
C30 C 0.8660(4) 0.1209(4) 0.2556(4) 0.0283(15) Uani 1 1 d . . .
C31 C 0.9945(4) 0.1292(4) 0.0825(4) 0.0350(17) Uani 1 1 d . . .
H31 H 1.0001 0.1840 0.0908 0.042 Uiso 1 1 calc R . .
C32 C 0.9812(7) 0.1151(7) -0.0131(7) 0.057(3) Uani 1 1 d . . .
H32A H 1.0212 0.1365 -0.0407 0.086 Uiso 1 1 calc R . .
H32B H 0.9352 0.1381 -0.0365 0.086 Uiso 1 1 calc R . .
H32C H 0.9788 0.0615 -0.0238 0.086 Uiso 1 1 calc R . .
C33 C 1.0650(5) 0.0938(5) 0.1193(5) 0.054(2) Uani 1 1 d . . .
H33A H 1.0777 0.1107 0.1781 0.081 Uiso 1 1 calc R . .
H33B H 1.1037 0.1081 0.0852 0.081 Uiso 1 1 calc R . .
H33C H 1.0596 0.0398 0.1184 0.081 Uiso 1 1 calc R . .
C34 C 0.8530(4) 0.1631(4) 0.3336(4) 0.0293(15) Uani 1 1 d . . .
H34 H 0.8975 0.1933 0.3514 0.035 Uiso 1 1 calc R . .
C35 C 0.7905(4) 0.2157(5) 0.3160(5) 0.046(2) Uani 1 1 d . . .
H35A H 0.7980 0.2469 0.2670 0.070 Uiso 1 1 calc R . .
H35B H 0.7874 0.2470 0.3661 0.070 Uiso 1 1 calc R . .
H35C H 0.7452 0.1875 0.3033 0.070 Uiso 1 1 calc R . .
C36 C 0.8403(6) 0.1119(5) 0.4096(5) 0.062(3) Uani 1 1 d . . .
H36A H 0.8455 0.1408 0.4624 0.093 Uiso 1 1 calc R . .
H36B H 0.8761 0.0716 0.4141 0.093 Uiso 1 1 calc R . .
H36C H 0.7911 0.0909 0.4000 0.093 Uiso 1 1 calc R . .
C37 C 1.0154(4) 0.5016(4) 0.2817(4) 0.0366(17) Uani 1 1 d . . .
H37 H 0.9790 0.4862 0.3156 0.044 Uiso 1 1 calc R . .
C38 C 1.0343(5) 0.5744(4) 0.2822(5) 0.045(2) Uani 1 1 d . . .
H38 H 1.0091 0.6093 0.3130 0.054 Uiso 1 1 calc R . .
C39 C 1.0899(4) 0.5974(4) 0.2382(6) 0.046(2) Uani 1 1 d . . .
H39 H 1.1054 0.6477 0.2401 0.056 Uiso 1 1 calc R . .
C40 C 1.1223(4) 0.5464(4) 0.1918(5) 0.0395(18) Uani 1 1 d . . .
H40 H 1.1603 0.5606 0.1597 0.047 Uiso 1 1 calc R . .
C41 C 1.0991(4) 0.4740(4) 0.1920(4) 0.0321(16) Uani 1 1 d . . .
H41 H 1.1220 0.4386 0.1596 0.039 Uiso 1 1 calc R . .
C42 C 0.8740(6) 0.2990(6) 0.0684(7) 0.030(3) Uani 1 1 d . . .
H42 H 0.8706 0.2523 0.0956 0.036 Uiso 1 1 calc R . .
C43 C 0.8284(4) 0.3101(4) -0.0024(6) 0.0356(18) Uani 1 1 d . . .
H43 H 0.7927 0.2741 -0.0221 0.043 Uiso 1 1 calc R . .
C44 C 0.8346(4) 0.3748(4) -0.0454(5) 0.0381(18) Uani 1 1 d . . .
H44 H 0.8049 0.3840 -0.0976 0.046 Uiso 1 1 calc R . .
C45 C 0.8841(4) 0.4261(4) -0.0124(4) 0.0341(17) Uani 1 1 d . . .
H45 H 0.8880 0.4724 -0.0402 0.041 Uiso 1 1 calc R . .
C46 C 0.9278(4) 0.4105(4) 0.0609(4) 0.0315(16) Uani 1 1 d . . .
H46 H 0.9629 0.4464 0.0823 0.038 Uiso 1 1 calc R . .
C47 C 1.0875(4) 0.2984(4) 0.0598(5) 0.0353(17) Uani 1 1 d . . .
H47 H 1.0402 0.3101 0.0329 0.042 Uiso 1 1 calc R . .
C48 C 1.1419(5) 0.2861(5) 0.0089(5) 0.048(2) Uani 1 1 d . . .
H48 H 1.1324 0.2894 -0.0514 0.058 Uiso 1 1 calc R . .
C49 C 1.2090(5) 0.2693(5) 0.0468(6) 0.059(3) Uani 1 1 d . . .
H49 H 1.2472 0.2613 0.0127 0.071 Uiso 1 1 calc R . .
C50 C 1.2231(5) 0.2636(6) 0.1338(6) 0.064(3) Uani 1 1 d . . .
H50 H 1.2701 0.2507 0.1608 0.076 Uiso 1 1 calc R . .
C51 C 1.1654(4) 0.2775(4) 0.1806(5) 0.0437(19) Uani 1 1 d . . .
H51 H 1.1744 0.2747 0.2409 0.052 Uiso 1 1 calc R . .

loop_
_atom_site_aniso_label
_atom_site_aniso_U_11
_atom_site_aniso_U_22
_atom_site_aniso_U_33
_atom_site_aniso_U_23
_atom_site_aniso_U_13
_atom_site_aniso_U_12
Dy1 0.02163(11) 0.01535(11) 0.01560(11) -0.0003(2) 0.00321(8) -0.0022(2)
N1 0.031(3) 0.021(3) 0.029(3) -0.001(2) -0.001(2) -0.010(2)
N2 0.026(3) 0.023(3) 0.023(3) 0.001(2) 0.006(2) 0.001(2)
N3 0.035(3) 0.028(3) 0.033(3) -0.005(2) 0.014(3) -0.004(2)
O1 0.028(2) 0.022(2) 0.026(2) 0.0017(19) 0.001(2) -0.0008(19)
O2 0.027(2) 0.024(2) 0.025(2) -0.0024(19) 0.0060(19) -0.0006(19)
O3 0.035(3) 0.014(2) 0.025(2) -0.0006(17) 0.0049(19) -0.0073(18)
C1 0.020(4) 0.015(4) 0.019(4) -0.014(3) -0.007(3) 0.005(3)
C2 0.029(4) 0.017(3) 0.030(4) 0.005(3) 0.002(3) 0.010(3)
C3 0.043(4) 0.031(4) 0.038(4) 0.007(3) 0.004(4) 0.007(3)
C4 0.042(4) 0.042(5) 0.029(4) 0.001(3) -0.003(3) 0.013(4)
C5 0.035(4) 0.031(4) 0.038(5) -0.014(3) -0.004(4) 0.001(3)
C6 0.024(4) 0.018(3) 0.032(4) 0.003(3) -0.004(3) 0.004(3)
C7 0.045(5) 0.024(4) 0.054(5) 0.008(4) -0.002(4) 0.001(3)
C8 0.089(8) 0.042(6) 0.061(7) -0.027(5) -0.010(6) -0.003(6)
C9 0.097(10) 0.045(7) 0.075(10) 0.016(6) 0.023(7) -0.019(7)
C10 0.030(4) 0.029(4) 0.041(4) 0.005(3) -0.006(3) -0.008(3)
C11 0.076(7) 0.045(6) 0.090(8) 0.020(5) 0.028(6) -0.006(5)
C12 0.049(5) 0.030(4) 0.089(7) 0.007(4) 0.005(5) -0.003(4)
C13 0.021(3) 0.021(3) 0.022(3) -0.006(3) 0.008(3) -0.007(3)
C14 0.033(4) 0.023(3) 0.020(3) -0.007(3) 0.008(3) -0.002(3)
C15 0.035(4) 0.042(4) 0.017(3) 0.001(3) 0.009(3) -0.004(3)
C16 0.028(4) 0.060(5) 0.030(4) -0.005(4) 0.015(3) -0.001(4)
C17 0.031(4) 0.038(4) 0.028(4) -0.007(3) 0.006(3) 0.004(3)
C18 0.032(4) 0.030(4) 0.017(3) -0.008(3) -0.002(3) -0.012(3)
C19 0.033(4) 0.033(4) 0.026(4) 0.000(3) 0.003(3) 0.001(3)
C20 0.034(4) 0.038(4) 0.040(4) -0.005(3) -0.002(3) -0.001(3)
C21 0.062(6) 0.058(5) 0.034(4) 0.021(4) 0.005(4) 0.010(4)
C22 0.036(4) 0.043(4) 0.019(3) 0.000(3) 0.000(3) 0.009(3)
C23 0.048(5) 0.063(6) 0.038(5) -0.009(4) 0.001(4) -0.003(4)
C24 0.106(8) 0.043(5) 0.031(4) 0.002(4) 0.010(5) 0.005(5)
C25 0.034(4) 0.016(3) 0.024(3) 0.010(3) -0.006(3) -0.004(3)
C26 0.042(5) 0.015(3) 0.022(4) 0.001(3) -0.014(3) 0.004(3)
C27 0.051(5) 0.020(4) 0.036(4) -0.004(3) -0.004(4) 0.008(3)
C28 0.046(5) 0.017(3) 0.043(4) 0.002(3) -0.016(4) -0.010(3)
C29 0.036(4) 0.035(4) 0.043(4) 0.014(4) -0.001(3) -0.006(3)
C30 0.032(4) 0.025(4) 0.026(4) 0.005(3) -0.005(3) -0.004(3)
C31 0.045(5) 0.027(4) 0.032(4) -0.007(3) 0.005(3) -0.004(3)
C32 0.089(9) 0.054(7) 0.031(5) 0.001(5) 0.018(6) 0.004(6)
C33 0.051(5) 0.067(6) 0.044(5) -0.002(4) 0.010(4) 0.010(5)
C34 0.027(4) 0.033(4) 0.026(4) 0.006(3) -0.003(3) -0.008(3)
C35 0.046(5) 0.054(5) 0.038(5) -0.006(4) 0.003(4) 0.002(4)
C36 0.095(8) 0.055(6) 0.038(5) 0.010(4) 0.019(5) -0.006(5)
C37 0.046(5) 0.029(4) 0.034(4) 0.000(3) 0.003(3) -0.006(3)
C38 0.060(5) 0.018(4) 0.060(5) -0.004(3) 0.014(4) 0.000(3)
C39 0.046(5) 0.016(4) 0.074(6) 0.006(4) -0.003(4) -0.012(3)
C40 0.035(4) 0.030(4) 0.051(5) 0.014(4) -0.007(3) -0.007(3)
C41 0.031(4) 0.028(4) 0.037(4) 0.010(3) 0.002(3) -0.005(3)
C42 0.036(6) 0.023(5) 0.031(6) -0.001(4) 0.009(4) 0.001(4)
C43 0.039(5) 0.032(5) 0.033(5) 0.008(4) -0.006(4) -0.014(4)
C44 0.033(4) 0.050(5) 0.028(4) 0.002(3) -0.010(3) -0.003(4)
C45 0.045(4) 0.031(4) 0.026(4) 0.009(3) 0.004(3) -0.001(3)
C46 0.041(4) 0.030(4) 0.025(4) 0.001(3) 0.009(3) -0.006(3)
C47 0.040(4) 0.031(4) 0.036(4) 0.002(3) 0.012(3) 0.002(3)
C48 0.058(6) 0.056(5) 0.034(4) -0.001(4) 0.018(4) 0.004(4)
C49 0.055(6) 0.081(7) 0.047(6) -0.007(5) 0.026(5) 0.015(5)
C50 0.033(5) 0.098(8) 0.061(7) -0.001(6) 0.015(4) 0.010(5)
C51 0.045(5) 0.042(5) 0.046(5) 0.000(4) 0.011(4) 0.000(4)

loop_
_atom_type_symbol
_atom_type_description
_atom_type_scat_dispersion_real
_atom_type_scat_dispersion_imag
_atom_type_scat_source
C C 0.0033 0.0016 'International Tables Vol C Tables 4.2.6.8 and 6.1.1.4'
H H 0.0000 0.0000 'International Tables Vol C Tables 4.2.6.8 and 6.1.1.4'
N N 0.0061 0.0033 'International Tables Vol C Tables 4.2.6.8 and 6.1.1.4'
O O 0.0106 0.0060 'International Tables Vol C Tables 4.2.6.8 and 6.1.1.4'
Dy Dy -0.1892 4.4098 'International Tables Vol C Tables 4.2.6.8 and 6.1.1.4'

loop_
_geom_angle_atom_site_label_1
_geom_angle_atom_site_label_2
_geom_angle_atom_site_label_3
_geom_angle
_geom_angle_site_symmetry_1
_geom_angle_site_symmetry_3
_geom_angle_publ_flag
O2 Dy1 O3 102.67(16) . . ?
O2 Dy1 O1 102.50(17) . . ?
O3 Dy1 O1 99.68(17) . . ?
O2 Dy1 N3 161.20(17) . . ?
O3 Dy1 N3 93.22(17) . . ?
O1 Dy1 N3 84.38(18) . . ?
O2 Dy1 N2 90.78(16) . . ?
O3 Dy1 N2 85.02(17) . . ?
O1 Dy1 N2 164.45(16) . . ?
N3 Dy1 N2 80.55(18) . . ?
O2 Dy1 N1 81.66(17) . . ?
O3 Dy1 N1 167.12(16) . . ?
O1 Dy1 N1 91.08(16) . . ?
N3 Dy1 N1 80.73(17) . . ?
N2 Dy1 N1 82.78(16) . . ?
C37 N1 C41 117.0(6) . . ?
C37 N1 Dy1 117.1(4) . . ?
C41 N1 Dy1 125.7(4) . . ?
C42 N2 C46 113.1(7) . . ?
C42 N2 Dy1 121.4(6) . . ?
C46 N2 Dy1 125.4(4) . . ?
C51 N3 C47 116.0(6) . . ?
C51 N3 Dy1 117.1(5) . . ?
C47 N3 Dy1 126.9(5) . . ?
C1 O1 Dy1 159.1(5) . . ?
C13 O2 Dy1 170.2(4) . . ?
C25 O3 Dy1 168.8(4) . . ?
O1 C1 C6 121.3(9) . . ?
O1 C1 C2 120.5(8) . . ?
C6 C1 C2 118.2(8) . . ?
C3 C2 C1 119.7(7) . . ?
C3 C2 C7 121.8(6) . . ?
C1 C2 C7 118.3(6) . . ?
C2 C3 C4 122.6(7) . . ?
C5 C4 C3 117.8(7) . . ?
C6 C5 C4 121.8(7) . . ?
C5 C6 C1 119.8(8) . . ?
C5 C6 C10 119.7(6) . . ?
C1 C6 C10 120.4(7) . . ?
C2 C7 C9 114.5(8) . . ?
C2 C7 C8 110.1(7) . . ?
C9 C7 C8 109.9(8) . . ?
C6 C10 C11 110.7(6) . . ?
C6 C10 C12 112.9(6) . . ?
C11 C10 C12 110.9(7) . . ?
O2 C13 C18 120.3(5) . . ?
O2 C13 C14 119.8(6) . . ?
C18 C13 C14 119.8(5) . . ?
C15 C14 C13 117.9(6) . . ?
C15 C14 C19 122.7(6) . . ?
C13 C14 C19 119.2(6) . . ?
C16 C15 C14 122.7(6) . . ?
C15 C16 C17 118.4(6) . . ?
C18 C17 C16 121.5(7) . . ?
C17 C18 C13 119.4(6) . . ?
C17 C18 C22 119.8(6) . . ?
C13 C18 C22 120.8(6) . . ?
C14 C19 C20 110.7(6) . . ?
C14 C19 C21 114.4(6) . . ?
C20 C19 C21 109.2(6) . . ?
C23 C22 C18 112.3(6) . . ?
C23 C22 C24 111.7(6) . . ?
C18 C22 C24 112.1(6) . . ?
O3 C25 C30 119.5(6) . . ?
O3 C25 C26 120.1(6) . . ?
C30 C25 C26 120.5(6) . . ?
C27 C26 C25 118.0(7) . . ?
C27 C26 C31 122.9(7) . . ?
C25 C26 C31 119.1(6) . . ?
C28 C27 C26 122.4(7) . . ?
C27 C28 C29 119.2(6) . . ?
C30 C29 C28 122.1(7) . . ?
C29 C30 C25 117.8(6) . . ?
C29 C30 C34 122.1(6) . . ?
C25 C30 C34 120.1(6) . . ?
C33 C31 C26 109.7(6) . . ?
C33 C31 C32 110.0(8) . . ?
C26 C31 C32 115.0(7) . . ?
C30 C34 C35 111.5(6) . . ?
C30 C34 C36 112.9(6) . . ?
C35 C34 C36 109.6(7) . . ?
N1 C37 C38 123.0(7) . . ?
C37 C38 C39 119.8(7) . . ?
C40 C39 C38 118.3(7) . . ?
C39 C40 C41 119.0(7) . . ?
N1 C41 C40 122.9(7) . . ?
C43 C42 N2 127.3(10) . . ?
C42 C43 C44 117.7(8) . . ?
C45 C44 C43 119.0(7) . . ?
C44 C45 C46 119.4(7) . . ?
C45 C46 N2 123.4(7) . . ?
N3 C47 C48 123.6(7) . . ?
C49 C48 C47 118.3(8) . . ?
C48 C49 C50 121.3(8) . . ?
C49 C50 C51 116.8(8) . . ?
N3 C51 C50 124.0(8) . . ?

loop_
_geom_bond_atom_site_label_1
_geom_bond_atom_site_label_2
_geom_bond_distance
_geom_bond_site_symmetry_2
_geom_bond_publ_flag
Dy1 O2 2.116(4) . ?
Dy1 O3 2.118(4) . ?
Dy1 O1 2.124(4) . ?
Dy1 N3 2.571(5) . ?
Dy1 N2 2.584(5) . ?
Dy1 N1 2.615(5) . ?
N1 C37 1.324(9) . ?
N1 C41 1.345(8) . ?
N2 C42 1.336(12) . ?
N2 C46 1.365(8) . ?
N3 C51 1.346(9) . ?
N3 C47 1.348(9) . ?
O1 C1 1.318(10) . ?
O2 C13 1.343(7) . ?
O3 C25 1.332(7) . ?
C1 C6 1.419(12) . ?
C1 C2 1.426(13) . ?
C2 C3 1.360(9) . ?
C2 C7 1.510(10) . ?
C3 C4 1.397(10) . ?
C4 C5 1.390(11) . ?
C5 C6 1.382(10) . ?
C6 C10 1.492(10) . ?
C7 C9 1.513(13) . ?
C7 C8 1.514(12) . ?
C10 C11 1.510(11) . ?
C10 C12 1.523(10) . ?
C13 C18 1.404(9) . ?
C13 C14 1.415(8) . ?
C14 C15 1.392(9) . ?
C14 C19 1.495(9) . ?
C15 C16 1.374(10) . ?
C16 C17 1.391(9) . ?
C17 C18 1.383(9) . ?
C18 C22 1.524(9) . ?
C19 C20 1.510(9) . ?
C19 C21 1.532(10) . ?
C22 C23 1.521(10) . ?
C22 C24 1.528(10) . ?
C25 C30 1.411(9) . ?
C25 C26 1.418(10) . ?
C26 C27 1.404(10) . ?
C26 C31 1.517(10) . ?
C27 C28 1.345(10) . ?
C28 C29 1.397(10) . ?
C29 C30 1.392(9) . ?
C30 C34 1.493(9) . ?
C31 C33 1.506(11) . ?
C31 C32 1.524(13) . ?
C34 C35 1.495(10) . ?
C34 C36 1.555(10) . ?
C37 C38 1.358(10) . ?
C38 C39 1.374(11) . ?
C39 C40 1.358(11) . ?
C40 C41 1.374(9) . ?
C42 C43 1.335(14) . ?
C43 C44 1.362(10) . ?
C44 C45 1.361(10) . ?
C45 C46 1.362(9) . ?
C47 C48 1.380(10) . ?
C48 C49 1.347(12) . ?
C49 C50 1.373(12) . ?
C50 C51 1.392(11) . ?
